data_4030856
loop_
_publ_author_name
'Simon, M.'
'Meyer, G.'

_publ_section_title
;
 Action of ammonium chloride and bromide on vanadium, niobium and
 tantalum: synthesis and crystal structures of (NH4)2[V(NH3)X5],
 (NH4)6[{M5(NH)4}X17], (NH4)2[Ta2NX10] (X = Cl, Br)
;
_journal_name_full 'European Journal of Solid State and Inorganic Chemistry'
_journal_page_first 73
_journal_page_last 84
_journal_volume 34
_journal_year 1997
_chemical_formula_sum 'Cl17 H28 N10 Ta5'
_chemical_formula_weight 1675.73
_space_group_IT_number 139
_symmetry_cell_setting tetragonal
_symmetry_Int_Tables_number 139
_symmetry_space_group_name_Hall '-I 4 2'
_symmetry_space_group_name_H-M 'I 4/m m m'
_cell_angle_alpha 90
_cell_angle_beta 90
_cell_angle_gamma 90
_cell_formula_units_Z 2
_cell_length_a 13.4072(9)
_cell_length_b 13.4072(9)
_cell_length_c 10.1224(12)
_cell_volume 1819.5(3)
_diffrn_ambient_temperature 293
_diffrn_radiation_probe x-ray
_diffrn_radiation_type MoK\a
_diffrn_radiation_wavelength 0.71073
_exptl_absorpt_coefficient_mu 15.536
_exptl_crystal_F_000 1448
_refine_ls_number_reflns 555
_refine_ls_R_factor_gt 0.0450
_refine_ls_wR_factor_gt 0.1459
_cod_data_source_file EJSSIC-1997-34-73-84-2.cif
_cod_data_source_block compound-2
_cod_depositor_comments
;
 Renaming atoms 'C11', 'C12', 'C131', 'C132' to 'Cl1', 'Cl2',
 'Cl31', 'Cl32', changing their atom site symbol from 'C' to 'Cl'
 and marking attached hydrogen atoms after consulting the original
 publication.

 Antanas Vaitkus,
 2016-12-11
;
_cod_original_formula_sum 'H28 Cl17 N10 Ta5'
_cod_database_code 4030856

loop_
_symmetry_equiv_pos_site_id
_symmetry_equiv_pos_as_xyz
1 x,y,z
2 -y,x,z
3 -x,-y,z
4 y,-x,z
5 x,-y,-z
6 y,x,-z
7 -x,y,-z
8 -y,-x,-z
9 -x,-y,-z
10 y,-x,-z
11 x,y,-z
12 -y,x,-z
13 -x,y,z
14 -y,-x,z
15 x,-y,z
16 y,x,z
17 1/2+x,1/2+y,1/2+z
18 1/2-y,1/2+x,1/2+z
19 1/2-x,1/2-y,1/2+z
20 1/2+y,1/2-x,1/2+z
21 1/2+x,1/2-y,1/2-z
22 1/2+y,1/2+x,1/2-z
23 1/2-x,1/2+y,1/2-z
24 1/2-y,1/2-x,1/2-z
25 1/2-x,1/2-y,1/2-z
26 1/2+y,1/2-x,1/2-z
27 1/2+x,1/2+y,1/2-z
28 1/2-y,1/2+x,1/2-z
29 1/2-x,1/2+y,1/2+z
30 1/2-y,1/2-x,1/2+z
31 1/2+x,1/2-y,1/2+z
32 1/2+y,1/2+x,1/2+z

loop_
_atom_site_label
_atom_site_type_symbol
_atom_site_thermal_displace_type
_atom_site_fract_x
_atom_site_fract_y
_atom_site_fract_z
_atom_site_occupancy
_atom_site_U_iso_or_equiv
_atom_site_attached_hydrogens
Ta1 Ta Uiso 0.20450(10) 0.00000 0.00000 1.000 0.0390(10) 0
Ta2 Ta Uiso 0.00000 0.00000 0.1027(3) 0.500 0.0270(10) 0
N1 N Uiso 0.1066(13) 0.1066(13) 0.037(2) 0.500 0.024(6) 1
Cl2 Cl Uiso 0.00000 0.00000 0.3284(16) 0.500 0.035(4) 0
Cl31 Cl Uiso 0.00000 0.2491(9) 0.2474(10) 0.500 0.033(2) 0
Cl32 Cl Uiso 0.00000 0.1951(8) 0.2247(8) 0.500 0.029(2) 0
N2 N Uiso 0.25000 0.25000 0.25000 1.000 0.066(8) 4
N3 N Uiso 0.00000 0.50000 0.25000 1.000 0.059(10) 4
Cl1 Cl Uiso 0.1280(3) 0.3513(3) 0.00000 1.000 0.0270(10) 0

loop_
_atom_type_symbol
_atom_type_description
_atom_type_scat_dispersion_real
_atom_type_scat_dispersion_imag
_atom_type_scat_source
Cl Cl 0.1484 0.1585 'International Tables Vol C Tables 4.2.6.8 and 6.1.1.4'
N N 0.0061 0.0033 'International Tables Vol C Tables 4.2.6.8 and 6.1.1.4'
Ta Ta -0.7052 6.5227 'International Tables Vol C Tables 4.2.6.8 and 6.1.1.4'

loop_
_geom_angle_atom_site_label_1
_geom_angle_atom_site_label_2
_geom_angle_atom_site_label_3
_geom_angle
_geom_angle_site_symmetry_1
_geom_angle_site_symmetry_3
_geom_angle_publ_flag
N1 Ta1 N1 92.6(7) . 4_555 yes
N1 Ta1 Cl32 76.9(6) . 4_555 yes
N1 Ta1 N1 96.8(7) . 5_555 yes
N1 Ta1 N1 21.9(8) . 6_555 yes
N1 Ta1 Cl32 98.8(6) . 6_555 yes
N1 Ta1 Cl32 76.9(6) 4_555 4_555 yes
N1 Ta1 N1 21.9(8) 4_555 5_555 yes
N1 Ta1 N1 96.8(7) 4_555 6_555 yes
N1 Ta1 Cl32 98.8(6) 4_555 6_555 yes
N1 Ta1 Cl32 98.8(6) 5_555 4_555 yes
N1 Ta1 Cl32 98.8(6) 6_555 4_555 yes
Cl32 Ta1 Cl32 173.7(4) 4_555 6_555 yes
N1 Ta1 N1 92.6(7) 5_555 6_555 yes
N1 Ta1 Cl32 76.9(6) 5_555 6_555 yes
N1 Ta1 Cl32 76.9(6) 6_555 6_555 yes
N1 Ta2 Cl2 108.2(5) . . yes
N1 Ta2 N1 84.4(7) . 2_555 yes
N1 Ta2 N1 84.4(7) . 4_555 yes
Ta2 Ta2 N1 71.8(5) 5_555 . yes
N1 Ta2 N1 79.7(6) . 5_555 yes
N1 Ta2 N1 16.8(7) . 6_555 yes
N1 Ta2 N1 79.7(6) . 12_555 yes
N1 Ta2 Cl2 108.2(5) 2_555 . yes
N1 Ta2 Cl2 108.2(5) 4_555 . yes
Ta2 Ta2 Cl2 180.00 5_555 . yes
N1 Ta2 Cl2 125.0(5) 5_555 . yes
N1 Ta2 Cl2 125.0(5) 6_555 . yes
N1 Ta2 Cl2 125.0(5) 12_555 . yes
N1 Ta2 N1 143.6(8) 2_555 4_555 yes
Ta2 Ta2 N1 71.8(5) 5_555 2_555 yes
N1 Ta2 N1 126.8(7) 2_555 5_555 yes
N1 Ta2 N1 79.7(6) 2_555 6_555 yes
N1 Ta2 N1 16.8(7) 2_555 12_555 yes
Ta2 Ta2 N1 71.8(5) 5_555 4_555 yes
N1 Ta2 N1 16.8(7) 4_555 5_555 yes
N1 Ta2 N1 79.7(6) 4_555 6_555 yes
N1 Ta2 N1 126.8(7) 4_555 12_555 yes
Ta2 Ta2 N1 55.0(5) 5_555 5_555 yes
Ta2 Ta2 N1 55.0(5) 5_555 6_555 yes
Ta2 Ta2 N1 55.0(5) 5_555 12_555 yes
N1 Ta2 N1 70.8(6) 5_555 6_555 yes
N1 Ta2 N1 110.0(6) 5_555 12_555 yes
N1 Ta2 N1 70.8(6) 6_555 12_555 yes
Ta1 N1 Ta2 91.1(7) . . yes
Ta1 N1 Ta1 157.6(11) . 2_555 yes
Ta1 N1 Ta2 81.8(6) . 5_555 yes
Ta1 N1 N1 79.1(19) . 6_555 yes
Ta1 N1 Ta2 91.1(7) 2_555 . yes
Ta2 N1 Ta2 53.2(4) . 5_555 yes
Ta2 N1 N1 108(2) . 6_555 yes
Ta1 N1 Ta2 81.8(6) 2_555 5_555 yes
Ta1 N1 N1 79.1(19) 2_555 6_555 yes
Ta2 N1 N1 55.0(18) 5_555 6_555 yes
Ta1 Cl32 Cl31 104.4(11) 2_555 . yes

loop_
_geom_bond_atom_site_label_1
_geom_bond_atom_site_label_2
_geom_bond_distance
_geom_bond_site_symmetry_2
_geom_bond_publ_flag
Ta1 N1 1.976(18) . yes
Ta1 N1 1.976(18) 4_555 yes
Ta1 Cl32 2.278(8) 4_555 yes
Ta1 N1 1.976(17) 5_555 yes
Ta1 N1 1.976(18) 6_555 yes
Ta1 Cl32 2.278(8) 6_555 yes
Ta2 N1 2.128(18) . yes
Ta2 Cl2 2.285(16) . yes
Ta2 N1 2.128(18) 2_555 yes
Ta2 N1 2.128(18) 4_555 yes
Ta2 Ta2 2.079(4) 5_555 yes
Ta2 N1 2.467(18) 5_555 yes
Ta2 N1 2.467(18) 6_555 yes
Ta2 N1 2.467(18) 12_555 yes
N1 N1 0.75(3) 6_555 yes
Cl31 Cl32 0.760(16) . no

loop_
_geom_torsion_atom_site_label_1
_geom_torsion_atom_site_label_2
_geom_torsion_atom_site_label_3
_geom_torsion_atom_site_label_4
_geom_torsion
_geom_torsion_publ_flag
Cl2 Ta2 N1 Ta1 101.1(6) no
